data_7244794
loop_
_publ_author_name
'Salvatori, Alejandro'
'N\'egrier, Philippe'
'Massip, Stephane'
'Munoz-Duque, Antoni'
'Lloveras, Pol'
'Barrio, Maria'
'Tamarit, Josep Lluis'

_publ_section_title
;
 Polymorphism and Solid-Solid Phase Transitions of Hydrogen Bonded
 2-adamantanol and 2-methyl-2-adamantanol Compounds
;
_journal_name_full CrystEngComm
_journal_paper_doi 10.1039/D2CE00324D
_journal_year 2022
_chemical_formula_moiety 'C11 H18 O'
_chemical_formula_sum 'C11 H18 O'
_chemical_formula_weight 166.25
_space_group_crystal_system orthorhombic
_space_group_IT_number 60
_space_group_name_Hall '-P 2n 2ab'
_space_group_name_H-M_alt 'P b c n'
_atom_sites_solution_hydrogens mixed
_audit_creation_method SHELXL-2014/7
_audit_update_record
;
2021-12-17 deposited with the CCDC.	2022-04-14 downloaded from the CCDC.
;
_cell_angle_alpha 90
_cell_angle_beta 90
_cell_angle_gamma 90
_cell_formula_units_Z 16
_cell_length_a 18.9657(5)
_cell_length_b 9.2178(2)
_cell_length_c 21.3293(4)
_cell_measurement_reflns_used 4525
_cell_measurement_temperature 345(2)
_cell_measurement_theta_max 73.1750
_cell_measurement_theta_min 4.1610
_cell_volume 3728.83(15)
_computing_cell_refinement 'CrysAlisPro 1.171.38.43'
_computing_data_collection 'CrystalClear-SM Expert 2.1 (Rigaku, 2013)'
_computing_data_reduction 'CrysAlisPro 1.171.38.43'
_computing_structure_refinement 'SHELXL-2014/7 (Sheldrick, 2014)'
_computing_structure_solution 'SHELXS-2014/7 (Sheldrick, 2014)'
_diffrn_ambient_temperature 345(2)
_diffrn_detector_area_resol_mean 13.3333
_diffrn_measured_fraction_theta_full 0.954
_diffrn_measured_fraction_theta_max 0.916
_diffrn_measurement_device_type 'Rigaku PILATUS conversion'
_diffrn_measurement_method 'profile data from \w-scans'
_diffrn_radiation_type CuK\a
_diffrn_radiation_wavelength 1.54184
_diffrn_reflns_av_R_equivalents 0.0616
_diffrn_reflns_av_unetI/netI 0.0339
_diffrn_reflns_Laue_measured_fraction_full 0.954
_diffrn_reflns_Laue_measured_fraction_max 0.916
_diffrn_reflns_limit_h_max 23
_diffrn_reflns_limit_h_min -18
_diffrn_reflns_limit_k_max 11
_diffrn_reflns_limit_k_min -9
_diffrn_reflns_limit_l_max 24
_diffrn_reflns_limit_l_min -26
_diffrn_reflns_number 8719
_diffrn_reflns_point_group_measured_fraction_full 0.954
_diffrn_reflns_point_group_measured_fraction_max 0.916
_diffrn_reflns_theta_full 67.684
_diffrn_reflns_theta_max 73.771
_diffrn_reflns_theta_min 4.145
_diffrn_source 'FRX Rotating Anode'
_exptl_absorpt_coefficient_mu 0.560
_exptl_absorpt_correction_T_max 1.00000
_exptl_absorpt_correction_T_min 0.67395
_exptl_absorpt_correction_type multi-scan
_exptl_absorpt_process_details
;
CrysAlisPro 1.171.40.82a (Rigaku Oxford Diffraction, 2020)
Empirical absorption correction using spherical harmonics,
implemented in SCALE3 ABSPACK scaling algorithm.
;
_exptl_crystal_colour colourless
_exptl_crystal_density_diffrn 1.185
_exptl_crystal_description plate
_exptl_crystal_F_000 1472
_exptl_crystal_size_max 0.150
_exptl_crystal_size_mid 0.080
_exptl_crystal_size_min 0.020
_refine_diff_density_max 0.133
_refine_diff_density_min -0.246
_refine_diff_density_rms 0.041
_refine_ls_extinction_coef 0.00084(17)
_refine_ls_extinction_expression Fc^*^=kFc[1+0.001xFc^2^\l^3^/sin(2\q)]^-1/4^
_refine_ls_extinction_method 'SHELXL-2014/7 (Sheldrick 2014'
_refine_ls_goodness_of_fit_ref 1.088
_refine_ls_hydrogen_treatment mixed
_refine_ls_matrix_type full
_refine_ls_number_parameters 226
_refine_ls_number_reflns 3461
_refine_ls_number_restraints 0
_refine_ls_restrained_S_all 1.088
_refine_ls_R_factor_all 0.0590
_refine_ls_R_factor_gt 0.0508
_refine_ls_shift/su_max 0.000
_refine_ls_shift/su_mean 0.000
_refine_ls_structure_factor_coef Fsqd
_refine_ls_weighting_details 'w=1/[\s^2^(Fo^2^)+(0.0960P)^2^+0.4329P] where P=(Fo^2^+2Fc^2^)/3'
_refine_ls_weighting_scheme calc
_refine_ls_wR_factor_gt 0.1607
_refine_ls_wR_factor_ref 0.1707
_reflns_Friedel_coverage 0.000
_reflns_number_gt 2830
_reflns_number_total 3461
_reflns_threshold_expression 'I > 2\s(I)'
_cod_data_source_file d2ce00324d2.cif
_cod_data_source_block Ada2Me2ol_Pbcn345K
_cod_database_code 7244794
_shelx_shelxl_version_number 2014/7
_shelx_space_group_comment
;
The symmetry employed for this shelxl refinement is uniquely defined
by the following loop, which should always be used as a source of
symmetry information in preference to the above space-group names.
They are only intended as comments.
;
_shelx_estimated_absorpt_t_min 0.896
_shelx_estimated_absorpt_t_max 0.973

loop_
_symmetry_equiv_pos_site_id
_symmetry_equiv_pos_as_xyz
1 x,y,z
2 1/2-x,1/2-y,1/2+z
3 1/2+x,1/2-y,-z
4 -x,y,1/2-z
5 -x,-y,-z
6 1/2+x,1/2+y,1/2-z
7 1/2-x,1/2+y,z
8 x,-y,1/2+z

loop_
_atom_site_label
_atom_site_type_symbol
_atom_site_fract_x
_atom_site_fract_y
_atom_site_fract_z
_atom_site_U_iso_or_equiv
_atom_site_adp_type
_atom_site_occupancy
_atom_site_site_symmetry_order
_atom_site_calc_flag
_atom_site_refinement_flags_posn
_atom_site_refinement_flags_adp
_atom_site_refinement_flags_occupancy
_atom_site_disorder_assembly
_atom_site_disorder_group
O1 O 0.19429(6) 0.11148(11) 0.47575(5) 0.0572(3) Uani 1 1 d . . . . .
C1 C 0.14273(7) 0.02385(13) 0.44346(6) 0.0416(3) Uani 1 1 d . . . . .
C2 C 0.09157(7) 0.12784(14) 0.41102(6) 0.0477(4) Uani 1 1 d . . . . .
H2 H 0.0670 0.1857 0.4427 0.057 Uiso 1 1 calc R U . . .
C3 C 0.03728(7) 0.04169(18) 0.37259(8) 0.0574(4) Uani 1 1 d . . . . .
H3A H 0.0107 -0.0216 0.4002 0.069 Uiso 1 1 calc R U . . .
H3B H 0.0045 0.1081 0.3527 0.069 Uiso 1 1 calc R U . . .
C4 C 0.07456(9) -0.04839(17) 0.32282(7) 0.0596(4) Uani 1 1 d . . . . .
H4 H 0.0397 -0.1039 0.2988 0.072 Uiso 1 1 calc R U . . .
C5 C 0.12613(9) -0.15255(16) 0.35454(7) 0.0581(4) Uani 1 1 d . . . . .
H5A H 0.1005 -0.2183 0.3818 0.070 Uiso 1 1 calc R U . . .
H5B H 0.1504 -0.2098 0.3230 0.070 Uiso 1 1 calc R U . . .
C6 C 0.17974(7) -0.06629(14) 0.39281(6) 0.0444(3) Uani 1 1 d . . . . .
H6 H 0.2130 -0.1334 0.4127 0.053 Uiso 1 1 calc R U . . .
C7 C 0.21991(8) 0.03454(18) 0.34843(7) 0.0589(4) Uani 1 1 d . . . . .
H7A H 0.2548 0.0892 0.3718 0.071 Uiso 1 1 calc R U . . .
H7B H 0.2443 -0.0224 0.3169 0.071 Uiso 1 1 calc R U . . .
C8 C 0.16862(8) 0.13873(19) 0.31666(7) 0.0615(4) Uani 1 1 d . . . . .
H8 H 0.1947 0.2034 0.2885 0.074 Uiso 1 1 calc R U . . .
C9 C 0.11442(10) 0.0528(2) 0.27901(7) 0.0688(5) Uani 1 1 d . . . . .
H9A H 0.0817 0.1188 0.2588 0.083 Uiso 1 1 calc R U . . .
H9B H 0.1380 -0.0032 0.2467 0.083 Uiso 1 1 calc R U . . .
C10 C 0.13124(8) 0.22867(15) 0.36675(7) 0.0563(4) Uani 1 1 d . . . . .
H10A H 0.1655 0.2850 0.3901 0.068 Uiso 1 1 calc R U . . .
H10B H 0.0985 0.2954 0.3470 0.068 Uiso 1 1 calc R U . . .
C11 C 0.10718(10) -0.0684(2) 0.49339(7) 0.0671(5) Uani 1 1 d . . . . .
H11A H 0.1417 -0.1291 0.5133 0.101 Uiso 1 1 calc R U . . .
H11B H 0.0716 -0.1279 0.4743 0.101 Uiso 1 1 calc R U . . .
H11C H 0.0858 -0.0064 0.5241 0.101 Uiso 1 1 calc R U . . .
H1 H 0.2225(12) 0.053(3) 0.4911(11) 0.101 Uiso 1 1 d . U . . .
O21 O 0.29153(6) -0.11122(11) 0.53351(5) 0.0530(3) Uani 1 1 d . . . . .
C21 C 0.35298(7) -0.04059(13) 0.55873(6) 0.0408(3) Uani 1 1 d . . . . .
C22 C 0.32524(7) 0.06722(14) 0.60735(6) 0.0456(3) Uani 1 1 d . . . . .
H22 H 0.2941 0.1374 0.5867 0.055 Uiso 1 1 calc R U . . .
C23 C 0.28368(8) -0.01460(19) 0.65778(7) 0.0588(4) Uani 1 1 d . . . . .
H23A H 0.2650 0.0537 0.6881 0.071 Uiso 1 1 calc R U . . .
H23B H 0.2443 -0.0652 0.6386 0.071 Uiso 1 1 calc R U . . .
C24 C 0.33167(8) -0.12316(19) 0.69069(7) 0.0607(4) Uani 1 1 d . . . . .
H24 H 0.3046 -0.1758 0.7225 0.073 Uiso 1 1 calc R U . . .
C25 C 0.36055(8) -0.23041(16) 0.64270(7) 0.0581(4) Uani 1 1 d . . . . .
H25A H 0.3913 -0.2996 0.6633 0.070 Uiso 1 1 calc R U . . .
H25B H 0.3220 -0.2834 0.6235 0.070 Uiso 1 1 calc R U . . .
C26 C 0.40141(7) -0.14850(15) 0.59260(6) 0.0476(4) Uani 1 1 d . . . . .
H26 H 0.4205 -0.2177 0.5621 0.057 Uiso 1 1 calc R U . . .
C27 C 0.46268(7) -0.06814(19) 0.62472(8) 0.0595(4) Uani 1 1 d . . . . .
H27A H 0.4931 -0.1375 0.6456 0.071 Uiso 1 1 calc R U . . .
H27B H 0.4904 -0.0172 0.5935 0.071 Uiso 1 1 calc R U . . .
C28 C 0.43396(8) 0.03959(18) 0.67241(7) 0.0597(4) Uani 1 1 d . . . . .
H28 H 0.4731 0.0915 0.6923 0.072 Uiso 1 1 calc R U . . .
C29 C 0.39236(9) -0.0429(2) 0.72205(7) 0.0668(5) Uani 1 1 d . . . . .
H29A H 0.4229 -0.1115 0.7432 0.080 Uiso 1 1 calc R U . . .
H29B H 0.3741 0.0244 0.7530 0.080 Uiso 1 1 calc R U . . .
C30 C 0.38579(9) 0.14770(17) 0.63895(7) 0.0603(4) Uani 1 1 d . . . . .
H30A H 0.3671 0.2168 0.6690 0.072 Uiso 1 1 calc R U . . .
H30B H 0.4126 0.2009 0.6078 0.072 Uiso 1 1 calc R U . . .
C31 C 0.38956(10) 0.03217(19) 0.50341(7) 0.0641(5) Uani 1 1 d . . . . .
H31A H 0.4053 -0.0406 0.4744 0.096 Uiso 1 1 calc R U . . .
H31B H 0.4294 0.0866 0.5182 0.096 Uiso 1 1 calc R U . . .
H31C H 0.3571 0.0963 0.4828 0.096 Uiso 1 1 calc R U . . .
H21 H 0.3037(11) -0.191(3) 0.5131(10) 0.096 Uiso 1 1 d . U . . .

loop_
_atom_site_aniso_label
_atom_site_aniso_U_11
_atom_site_aniso_U_22
_atom_site_aniso_U_33
_atom_site_aniso_U_23
_atom_site_aniso_U_13
_atom_site_aniso_U_12
O1 0.0734(7) 0.0486(6) 0.0496(6) -0.0130(5) -0.0178(5) 0.0027(5)
C1 0.0514(7) 0.0403(6) 0.0332(6) -0.0018(5) 0.0003(5) 0.0007(5)
C2 0.0537(8) 0.0468(7) 0.0424(7) -0.0040(6) 0.0035(6) 0.0112(6)
C3 0.0448(8) 0.0688(9) 0.0587(9) 0.0041(7) -0.0043(7) 0.0020(7)
C4 0.0637(9) 0.0659(9) 0.0493(8) -0.0092(7) -0.0154(7) -0.0057(7)
C5 0.0734(10) 0.0471(8) 0.0538(8) -0.0144(7) -0.0077(7) 0.0004(7)
C6 0.0489(7) 0.0421(6) 0.0422(7) -0.0064(5) -0.0020(6) 0.0064(5)
C7 0.0504(8) 0.0752(10) 0.0511(8) -0.0034(7) 0.0121(6) 0.0014(7)
C8 0.0673(9) 0.0722(10) 0.0451(8) 0.0148(7) 0.0101(7) -0.0067(8)
C9 0.0836(11) 0.0875(12) 0.0352(7) -0.0009(7) -0.0031(7) 0.0061(9)
C10 0.0700(9) 0.0431(7) 0.0558(8) 0.0073(6) -0.0063(7) 0.0009(7)
C11 0.0824(12) 0.0717(10) 0.0472(8) 0.0145(8) 0.0123(8) 0.0006(9)
O21 0.0594(6) 0.0513(6) 0.0484(5) -0.0098(4) -0.0121(4) -0.0014(4)
C21 0.0492(7) 0.0414(7) 0.0317(6) -0.0017(5) -0.0004(5) -0.0017(5)
C22 0.0566(8) 0.0423(7) 0.0380(6) -0.0050(5) -0.0041(6) 0.0082(6)
C23 0.0505(8) 0.0821(11) 0.0437(7) -0.0048(7) 0.0081(6) 0.0087(7)
C24 0.0602(9) 0.0817(11) 0.0401(7) 0.0173(7) 0.0065(6) -0.0071(8)
C25 0.0673(9) 0.0467(8) 0.0602(9) 0.0149(7) -0.0075(7) -0.0036(7)
C26 0.0518(8) 0.0451(7) 0.0457(7) -0.0025(6) 0.0029(6) 0.0088(6)
C27 0.0425(8) 0.0773(10) 0.0587(9) 0.0062(8) -0.0020(7) 0.0010(7)
C28 0.0608(9) 0.0700(10) 0.0481(8) -0.0024(7) -0.0151(7) -0.0140(7)
C29 0.0767(11) 0.0880(12) 0.0356(7) 0.0034(7) -0.0075(7) 0.0007(9)
C30 0.0843(11) 0.0472(8) 0.0496(8) -0.0086(6) -0.0113(7) -0.0053(7)
C31 0.0838(11) 0.0700(10) 0.0383(7) 0.0054(7) 0.0088(7) -0.0086(8)

loop_
_atom_type_symbol
_atom_type_description
_atom_type_scat_dispersion_real
_atom_type_scat_dispersion_imag
_atom_type_scat_source
C C 0.0181 0.0091 'International Tables Vol C Tables 4.2.6.8 and 6.1.1.4'
H H 0.0000 0.0000 'International Tables Vol C Tables 4.2.6.8 and 6.1.1.4'
O O 0.0492 0.0322 'International Tables Vol C Tables 4.2.6.8 and 6.1.1.4'

loop_
_geom_angle_atom_site_label_1
_geom_angle_atom_site_label_2
_geom_angle_atom_site_label_3
_geom_angle
_geom_angle_site_symmetry_1
_geom_angle_site_symmetry_2
_geom_angle_site_symmetry_3
_geom_angle_publ_flag
C1 O1 H1 105.2(18) . . . no
C21 O21 H21 110.4(14) . . . no
O1 C1 C2 107.16(10) . . . yes
C2 C1 C6 108.14(10) . . . no
C2 C1 C11 112.71(12) . . . no
O1 C1 C11 106.21(11) . . . yes
C6 C1 C11 113.17(11) . . . no
O1 C1 C6 109.23(11) . . . yes
C1 C2 C10 110.45(11) . . . no
C1 C2 C3 110.03(11) . . . no
C3 C2 C10 108.39(11) . . . no
C2 C3 C4 110.04(11) . . . no
C3 C4 C9 108.95(13) . . . no
C3 C4 C5 109.34(12) . . . no
C5 C4 C9 109.82(14) . . . no
C4 C5 C6 109.61(12) . . . no
C1 C6 C7 109.56(11) . . . no
C1 C6 C5 110.73(11) . . . no
C5 C6 C7 108.49(11) . . . no
C6 C7 C8 109.86(12) . . . no
C7 C8 C9 109.66(14) . . . no
C7 C8 C10 109.09(12) . . . no
C9 C8 C10 109.71(13) . . . no
C4 C9 C8 109.25(12) . . . no
C2 C10 C8 109.37(12) . . . no
C3 C2 H2 109.00 . . . no
C10 C2 H2 109.00 . . . no
C1 C2 H2 109.00 . . . no
C2 C3 H3B 110.00 . . . no
C4 C3 H3A 110.00 . . . no
C4 C3 H3B 110.00 . . . no
H3A C3 H3B 108.00 . . . no
C2 C3 H3A 110.00 . . . no
C3 C4 H4 110.00 . . . no
C5 C4 H4 110.00 . . . no
C9 C4 H4 110.00 . . . no
C4 C5 H5A 110.00 . . . no
C4 C5 H5B 110.00 . . . no
C6 C5 H5B 110.00 . . . no
H5A C5 H5B 108.00 . . . no
C6 C5 H5A 110.00 . . . no
C1 C6 H6 109.00 . . . no
C7 C6 H6 109.00 . . . no
C5 C6 H6 109.00 . . . no
C6 C7 H7A 110.00 . . . no
C8 C7 H7A 110.00 . . . no
C8 C7 H7B 110.00 . . . no
H7A C7 H7B 108.00 . . . no
C6 C7 H7B 110.00 . . . no
C7 C8 H8 109.00 . . . no
C10 C8 H8 109.00 . . . no
C9 C8 H8 109.00 . . . no
C4 C9 H9A 110.00 . . . no
C8 C9 H9A 110.00 . . . no
C8 C9 H9B 110.00 . . . no
H9A C9 H9B 108.00 . . . no
C4 C9 H9B 110.00 . . . no
C2 C10 H10B 110.00 . . . no
C8 C10 H10A 110.00 . . . no
C2 C10 H10A 110.00 . . . no
H10A C10 H10B 108.00 . . . no
C8 C10 H10B 110.00 . . . no
C1 C11 H11B 110.00 . . . no
C1 C11 H11C 109.00 . . . no
H11A C11 H11B 110.00 . . . no
H11A C11 H11C 109.00 . . . no
H11B C11 H11C 109.00 . . . no
C1 C11 H11A 109.00 . . . no
O21 C21 C22 105.59(10) . . . yes
O21 C21 C31 106.16(11) . . . yes
C22 C21 C26 107.93(10) . . . no
C22 C21 C31 113.30(11) . . . no
C26 C21 C31 112.16(12) . . . no
O21 C21 C26 111.56(10) . . . yes
C21 C22 C23 109.46(11) . . . no
C21 C22 C30 110.91(11) . . . no
C23 C22 C30 108.47(11) . . . no
C22 C23 C24 109.84(12) . . . no
C23 C24 C29 109.55(14) . . . no
C25 C24 C29 109.77(13) . . . no
C23 C24 C25 109.33(12) . . . no
C24 C25 C26 109.44(12) . . . no
C21 C26 C25 110.34(11) . . . no
C21 C26 C27 110.46(12) . . . no
C25 C26 C27 108.12(11) . . . no
C26 C27 C28 109.95(11) . . . no
C27 C28 C29 108.91(14) . . . no
C27 C28 C30 109.09(12) . . . no
C29 C28 C30 109.89(13) . . . no
C24 C29 C28 109.18(12) . . . no
C22 C30 C28 109.84(12) . . . no
C21 C22 H22 109.00 . . . no
C23 C22 H22 109.00 . . . no
C30 C22 H22 109.00 . . . no
C22 C23 H23A 110.00 . . . no
C22 C23 H23B 110.00 . . . no
C24 C23 H23A 110.00 . . . no
C24 C23 H23B 110.00 . . . no
H23A C23 H23B 108.00 . . . no
C23 C24 H24 109.00 . . . no
C25 C24 H24 109.00 . . . no
C29 C24 H24 109.00 . . . no
C24 C25 H25A 110.00 . . . no
C24 C25 H25B 110.00 . . . no
C26 C25 H25A 110.00 . . . no
C26 C25 H25B 110.00 . . . no
H25A C25 H25B 108.00 . . . no
C21 C26 H26 109.00 . . . no
C25 C26 H26 109.00 . . . no
C27 C26 H26 109.00 . . . no
C26 C27 H27A 110.00 . . . no
C26 C27 H27B 110.00 . . . no
C28 C27 H27A 110.00 . . . no
C28 C27 H27B 110.00 . . . no
H27A C27 H27B 108.00 . . . no
C27 C28 H28 110.00 . . . no
C29 C28 H28 110.00 . . . no
C30 C28 H28 110.00 . . . no
C24 C29 H29A 110.00 . . . no
C24 C29 H29B 110.00 . . . no
C28 C29 H29A 110.00 . . . no
C28 C29 H29B 110.00 . . . no
H29A C29 H29B 108.00 . . . no
C22 C30 H30A 110.00 . . . no
C22 C30 H30B 110.00 . . . no
C28 C30 H30A 110.00 . . . no
C28 C30 H30B 110.00 . . . no
H30A C30 H30B 108.00 . . . no
C21 C31 H31A 109.00 . . . no
C21 C31 H31B 109.00 . . . no
C21 C31 H31C 109.00 . . . no
H31A C31 H31B 109.00 . . . no
H31A C31 H31C 110.00 . . . no
H31B C31 H31C 109.00 . . . no

loop_
_geom_bond_atom_site_label_1
_geom_bond_atom_site_label_2
_geom_bond_distance
_geom_bond_site_symmetry_1
_geom_bond_site_symmetry_2
_geom_bond_publ_flag
O1 C1 1.4433(17) . . yes
O1 H1 0.83(3) . . no
O21 C21 1.4393(17) . . yes
O21 H21 0.89(3) . . no
C1 C11 1.521(2) . . no
C1 C6 1.5330(18) . . no
C1 C2 1.5294(18) . . no
C2 C10 1.524(2) . . no
C2 C3 1.537(2) . . no
C3 C4 1.522(2) . . no
C4 C9 1.521(2) . . no
C4 C5 1.529(2) . . no
C5 C6 1.527(2) . . no
C6 C7 1.530(2) . . no
C7 C8 1.526(2) . . no
C8 C10 1.527(2) . . no
C8 C9 1.526(2) . . no
C2 H2 0.9800 . . no
C3 H3B 0.9700 . . no
C3 H3A 0.9700 . . no
C4 H4 0.9800 . . no
C5 H5B 0.9700 . . no
C5 H5A 0.9700 . . no
C6 H6 0.9800 . . no
C7 H7B 0.9700 . . no
C7 H7A 0.9700 . . no
C8 H8 0.9800 . . no
C9 H9B 0.9700 . . no
C9 H9A 0.9700 . . no
C10 H10A 0.9700 . . no
C10 H10B 0.9700 . . no
C11 H11B 0.9600 . . no
C11 H11A 0.9600 . . no
C11 H11C 0.9600 . . no
C21 C26 1.5346(18) . . no
C21 C31 1.524(2) . . no
C21 C22 1.5296(18) . . no
C22 C30 1.524(2) . . no
C22 C23 1.532(2) . . no
C23 C24 1.524(2) . . no
C24 C29 1.523(2) . . no
C24 C25 1.525(2) . . no
C25 C26 1.521(2) . . no
C26 C27 1.539(2) . . no
C27 C28 1.522(2) . . no
C28 C29 1.524(2) . . no
C28 C30 1.529(2) . . no
C22 H22 0.9800 . . no
C23 H23A 0.9700 . . no
C23 H23B 0.9700 . . no
C24 H24 0.9800 . . no
C25 H25A 0.9700 . . no
C25 H25B 0.9700 . . no
C26 H26 0.9800 . . no
C27 H27A 0.9700 . . no
C27 H27B 0.9700 . . no
C28 H28 0.9800 . . no
C29 H29A 0.9700 . . no
C29 H29B 0.9700 . . no
C30 H30A 0.9700 . . no
C30 H30B 0.9700 . . no
C31 H31A 0.9600 . . no
C31 H31B 0.9600 . . no
C31 H31C 0.9600 . . no

loop_
_geom_contact_atom_site_label_1
_geom_contact_atom_site_label_2
_geom_contact_distance
_geom_contact_site_symmetry_1
_geom_contact_site_symmetry_2
_geom_contact_publ_flag
O1 O21 3.0221(15) . . no
O1 O21 2.8502(15) . 7_555 no
O21 O1 2.8502(15) . 7_545 no
O21 O1 3.0221(15) . . no
O1 H7A 2.5100 . . no
O1 H10A 2.4900 . . no
O1 H21 1.99(3) . 7_555 no
O21 H25B 2.5600 . . no
O21 H11A 2.8800 . . no
O21 H23B 2.4500 . . no
O21 H1 2.20(3) . . no
C1 C9 3.559(2) . . no
C3 C7 3.503(2) . . no
C5 C10 3.525(2) . . no
C7 C3 3.503(2) . . no
C9 C1 3.559(2) . . no
C10 C5 3.525(2) . . no
C21 C29 3.563(2) . . no
C23 C27 3.502(2) . . no
C25 C30 3.519(2) . . no
C27 C23 3.502(2) . . no
C29 C21 3.563(2) . . no
C30 C25 3.519(2) . . no
C3 H11B 2.7500 . . no
C5 H11B 2.7700 . . no
C7 H1 3.05(2) . . no
C11 H3A 2.7400 . . no
C11 H5A 2.7600 . . no
C21 H1 2.99(2) . . no
C23 H25B 3.0200 . 7_555 no
C25 H21 2.99(2) . . no
C27 H31B 2.7600 . . no
C30 H31B 2.7600 . . no
C31 H27B 3.0800 . 5_656 no
C31 H27B 2.7500 . . no
C31 H30B 2.7500 . . no
H1 O21 2.20(3) . . no
H1 H31C 2.5900 . . no
H1 H21 2.46(4) . 7_555 no
H1 H22 2.5700 . . no
H1 C21 2.99(2) . . no
H1 H6 2.4000 . . no
H1 C7 3.05(2) . . no
H1 H11A 2.3200 . . no
H2 H11C 2.5100 . . no
H3A H5A 2.5200 . . no
H3A C11 2.7400 . . no
H3A H11C 2.4500 . 5_556 no
H3A H11B 2.1900 . . no
H3B H9A 2.4800 . . no
H3B H10B 2.4800 . . no
H4 H4 2.5700 . 4_555 no
H5A H3A 2.5200 . . no
H5A C11 2.7600 . . no
H5A H11B 2.2100 . . no
H5A H27A 2.5000 . 3_446 no
H5B H24 2.5400 . 2_544 no
H5B H7B 2.4800 . . no
H5B H9B 2.5200 . . no
H6 H11A 2.5400 . . no
H6 H10A 2.4700 . 7_545 no
H6 H1 2.4000 . . no
H7A O1 2.5100 . . no
H7A H10A 2.5100 . . no
H7B H5B 2.4800 . . no
H7B H9B 2.5200 . . no
H8 H24 2.5300 . 8_554 no
H9A H3B 2.4800 . . no
H9A H10B 2.5100 . . no
H9B H5B 2.5200 . . no
H9B H7B 2.5200 . . no
H10A H6 2.4700 . 7_555 no
H10A O1 2.4900 . . no
H10A H7A 2.5100 . . no
H10B H3B 2.4800 . . no
H10B H9A 2.5100 . . no
H11A H1 2.3200 . . no
H11A O21 2.8800 . . no
H11A H6 2.5400 . . no
H11B C3 2.7500 . . no
H11B C5 2.7700 . . no
H11B H5A 2.2100 . . no
H11B H3A 2.1900 . . no
H11C H3A 2.4500 . 5_556 no
H11C H2 2.5100 . . no
H21 C25 2.99(2) . . no
H21 H25B 2.5300 . . no
H21 H26 2.4600 . . no
H21 H31A 2.5100 . . no
H21 O1 1.99(3) . 7_545 no
H21 H1 2.46(4) . 7_545 no
H22 H1 2.5700 . . no
H22 H31C 2.5500 . . no
H22 H25B 2.4500 . 7_555 no
H23A H29B 2.5000 . . no
H23A H30A 2.4900 . . no
H23B O21 2.4500 . . no
H23B H25B 2.5100 . . no
H24 H5B 2.5400 . 2_545 no
H24 H8 2.5300 . 8_555 no
H25A H27A 2.4700 . . no
H25A H29A 2.5000 . . no
H25B O21 2.5600 . . no
H25B H21 2.5300 . . no
H25B H23B 2.5100 . . no
H25B C23 3.0200 . 7_545 no
H25B H22 2.4500 . 7_545 no
H26 H21 2.4600 . . no
H26 H31A 2.5000 . . no
H27A H25A 2.4700 . . no
H27A H29A 2.4800 . . no
H27A H5A 2.5000 . 3_546 no
H27B C31 2.7500 . . no
H27B H30B 2.5100 . . no
H27B H31B 2.2000 . . no
H27B C31 3.0800 . 5_656 no
H27B H31A 2.5100 . 5_656 no
H29A H25A 2.5000 . . no
H29A H27A 2.4800 . . no
H29B H23A 2.5000 . . no
H29B H30A 2.5200 . . no
H30A H23A 2.4900 . . no
H30A H29B 2.5200 . . no
H30B C31 2.7500 . . no
H30B H27B 2.5100 . . no
H30B H31B 2.2100 . . no
H31A H21 2.5100 . . no
H31A H26 2.5000 . . no
H31A H27B 2.5100 . 5_656 no
H31B C27 2.7600 . . no
H31B C30 2.7600 . . no
H31B H27B 2.2000 . . no
H31B H30B 2.2100 . . no
H31C H1 2.5900 . . no
H31C H22 2.5500 . . no

loop_
_geom_hbond_atom_site_label_D
_geom_hbond_atom_site_label_H
_geom_hbond_atom_site_label_A
_geom_hbond_distance_DH
_geom_hbond_distance_HA
_geom_hbond_distance_DA
_geom_hbond_angle_DHA
_geom_hbond_site_symmetry_A
_geom_hbond_publ_flag
O1 H1 O21 0.83(3) 2.20(3) 3.0221(15) 176(2) . yes
O21 H21 O1 0.89(3) 1.99(3) 2.8502(15) 164(2) 7_545 yes
C7 H7A O1 0.9700 2.5100 2.8485(18) 101.00 . yes
C10 H10A O1 0.9700 2.4900 2.8288(18) 100.00 . yes
C23 H23B O21 0.9700 2.4500 2.8002(19) 101.00 . yes
C25 H25B O21 0.9700 2.5600 2.8887(18) 100.00 . yes

loop_
_geom_torsion_atom_site_label_1
_geom_torsion_atom_site_label_2
_geom_torsion_atom_site_label_3
_geom_torsion_atom_site_label_4
_geom_torsion
_geom_torsion_site_symmetry_1
_geom_torsion_site_symmetry_2
_geom_torsion_site_symmetry_3
_geom_torsion_site_symmetry_4
_geom_torsion_publ_flag
O1 C1 C2 C3 176.95(11) . . . . no
O1 C1 C2 C10 57.33(13) . . . . no
C6 C1 C2 C3 59.31(14) . . . . no
C6 C1 C2 C10 -60.31(13) . . . . no
C11 C1 C2 C3 -66.57(15) . . . . no
C11 C1 C2 C10 173.81(12) . . . . no
O1 C1 C6 C5 -176.02(10) . . . . no
O1 C1 C6 C7 -56.39(13) . . . . no
C2 C1 C6 C5 -59.72(13) . . . . no
C2 C1 C6 C7 59.91(14) . . . . no
C11 C1 C6 C5 65.88(15) . . . . no
C11 C1 C6 C7 -174.49(12) . . . . no
C1 C2 C3 C4 -60.22(15) . . . . no
C10 C2 C3 C4 60.65(15) . . . . no
C1 C2 C10 C8 60.58(14) . . . . no
C3 C2 C10 C8 -60.03(15) . . . . no
C2 C3 C4 C5 59.22(16) . . . . no
C2 C3 C4 C9 -60.81(17) . . . . no
C3 C4 C5 C6 -58.93(16) . . . . no
C9 C4 C5 C6 60.57(16) . . . . no
C3 C4 C9 C8 60.16(17) . . . . no
C5 C4 C9 C8 -59.58(17) . . . . no
C4 C5 C6 C1 60.02(15) . . . . no
C4 C5 C6 C7 -60.25(15) . . . . no
C1 C6 C7 C8 -60.69(15) . . . . no
C5 C6 C7 C8 60.30(15) . . . . no
C6 C7 C8 C9 -60.25(16) . . . . no
C6 C7 C8 C10 59.92(16) . . . . no
C7 C8 C9 C4 59.38(17) . . . . no
C10 C8 C9 C4 -60.42(18) . . . . no
C7 C8 C10 C2 -59.47(16) . . . . no
C9 C8 C10 C2 60.67(16) . . . . no
O21 C21 C22 C23 59.10(13) . . . . no
O21 C21 C22 C30 178.74(10) . . . . no
C26 C21 C22 C23 -60.32(14) . . . . no
C26 C21 C22 C30 59.32(14) . . . . no
C31 C21 C22 C23 174.86(12) . . . . no
C31 C21 C22 C30 -65.49(15) . . . . no
O21 C21 C26 C25 -54.83(14) . . . . no
O21 C21 C26 C27 -174.32(11) . . . . no
C22 C21 C26 C25 60.74(14) . . . . no
C22 C21 C26 C27 -58.75(14) . . . . no
C31 C21 C26 C25 -173.77(12) . . . . no
C31 C21 C26 C27 66.74(15) . . . . no
C21 C22 C23 C24 60.79(15) . . . . no
C30 C22 C23 C24 -60.34(16) . . . . no
C21 C22 C30 C28 -60.43(15) . . . . no
C23 C22 C30 C28 59.81(15) . . . . no
C22 C23 C24 C25 -59.59(16) . . . . no
C22 C23 C24 C29 60.74(16) . . . . no
C23 C24 C25 C26 59.21(16) . . . . no
C29 C24 C25 C26 -60.99(16) . . . . no
C23 C24 C29 C28 -59.74(17) . . . . no
C25 C24 C29 C28 60.32(17) . . . . no
C24 C25 C26 C21 -60.53(15) . . . . no
C24 C25 C26 C27 60.36(15) . . . . no
C21 C26 C27 C28 59.90(16) . . . . no
C25 C26 C27 C28 -60.93(16) . . . . no
C26 C27 C28 C29 60.90(16) . . . . no
C26 C27 C28 C30 -59.04(17) . . . . no
C27 C28 C29 C24 -60.03(17) . . . . no
C30 C28 C29 C24 59.42(17) . . . . no
C27 C28 C30 C22 59.26(16) . . . . no
C29 C28 C30 C22 -60.08(16) . . . . no
